data_1502704
loop_
_publ_author_name
'Zeng, Xiaoqing'
'Gerken, Michael'
'Beckers, Helmut'
'Willner, Helge'

_publ_section_title
;
 Anomeric effects in sulfonyl compounds: an experimental and computational
 study of fluorosulfonyl azide, FSO(2)N(3), and trifluoromethylsulfonyl
 azide, CF(3)SO(2)N(3).
;
_journal_issue 28
_journal_name_full 'The journal of physical chemistry. A'
_journal_page_first 7624
_journal_page_last 7630
_journal_paper_doi 10.1021/jp103616q
_journal_volume 114
_journal_year 2010
_chemical_formula_sum 'C F3 N3 O2 S'
_chemical_formula_weight 175.10
_chemical_name_systematic
; 
 ? 
;
_space_group_IT_number 14
_symmetry_cell_setting monoclinic
_symmetry_space_group_name_Hall '-P 2ybc'
_symmetry_space_group_name_H-M 'P 1 21/c 1'
_atom_sites_solution_primary direct
_atom_sites_solution_secondary difmap
_audit_creation_method SHELXL-97
_cell_angle_alpha 90.00
_cell_angle_beta 106.130(7)
_cell_angle_gamma 90.00
_cell_formula_units_Z 4
_cell_length_a 5.0666(4)
_cell_length_b 17.0136(10)
_cell_length_c 7.0041(5)
_cell_measurement_reflns_used 1358
_cell_measurement_temperature 150(2)
_cell_measurement_theta_max 29.3225
_cell_measurement_theta_min 3.0215
_cell_volume 579.99(7)
_computing_cell_refinement
;
CrysAlisPro, Oxford Diffraction Ltd.,
Version 1.171.33.55 (release 05-01-2010 CrysAlis171 .NET)
(compiled Jan  5 2010,16:28:46)
;
_computing_data_collection
;
CrysAlisPro, Oxford Diffraction Ltd.,
Version 1.171.33.55 (release 05-01-2010 CrysAlis171 .NET)
(compiled Jan  5 2010,16:28:46)
;
_computing_data_reduction
;
CrysAlisPro, Oxford Diffraction Ltd.,
Version 1.171.33.55 (release 05-01-2010 CrysAlis171 .NET)
(compiled Jan  5 2010,16:28:46)
;
_computing_structure_refinement 'SHELXL-97 (Sheldrick, 2008)'
_computing_structure_solution 'SHELXS-97 (Sheldrick, 2008)'
_diffrn_ambient_temperature 150(2)
_diffrn_detector_area_resol_mean 16.2705
_diffrn_measured_fraction_theta_full 0.999
_diffrn_measured_fraction_theta_max 0.840
_diffrn_measurement_device_type 'Xcalibur, Eos, Gemini ultra'
_diffrn_radiation_monochromator graphite
_diffrn_radiation_source 'Enhance (Mo) X-ray Source'
_diffrn_radiation_type MoK\a
_diffrn_radiation_wavelength 0.71073
_diffrn_reflns_av_R_equivalents 0.0197
_diffrn_reflns_av_sigmaI/netI 0.0366
_diffrn_reflns_limit_h_max 6
_diffrn_reflns_limit_h_min -6
_diffrn_reflns_limit_k_max 23
_diffrn_reflns_limit_k_min -22
_diffrn_reflns_limit_l_max 5
_diffrn_reflns_limit_l_min -9
_diffrn_reflns_number 2572
_diffrn_reflns_theta_full 25.00
_diffrn_reflns_theta_max 29.39
_diffrn_reflns_theta_min 3.26
_exptl_absorpt_coefficient_mu 0.567
_exptl_absorpt_correction_T_max 1.00000
_exptl_absorpt_correction_T_min 0.94911
_exptl_absorpt_correction_type multi-scan
_exptl_absorpt_process_details
;
CrysAlisPro, Oxford Diffraction Ltd.,
Version 1.171.33.55 (release 05-01-2010 CrysAlis171 .NET)
(compiled Jan  5 2010,16:28:46)
Empirical absorption correction using spherical harmonics,
 implemented in SCALE3 ABSPACK scaling algorithm.
;
_exptl_crystal_colour colourless
_exptl_crystal_density_diffrn 2.005
_exptl_crystal_density_method 'not measured'
_exptl_crystal_description 'square plate'
_exptl_crystal_F_000 344
_exptl_crystal_size_max 0.123
_exptl_crystal_size_mid 0.096
_exptl_crystal_size_min 0.024
_refine_diff_density_max 0.217
_refine_diff_density_min -0.344
_refine_diff_density_rms 0.057
_refine_ls_extinction_method none
_refine_ls_goodness_of_fit_ref 0.977
_refine_ls_matrix_type full
_refine_ls_number_parameters 91
_refine_ls_number_reflns 1342
_refine_ls_number_restraints 0
_refine_ls_restrained_S_all 0.977
_refine_ls_R_factor_all 0.0449
_refine_ls_R_factor_gt 0.0316
_refine_ls_shift/su_max 0.000
_refine_ls_shift/su_mean 0.000
_refine_ls_structure_factor_coef Fsqd
_refine_ls_weighting_details 'calc w=1/[\s^2^(Fo^2^)+(0.0348P)^2^+0.0000P] where P=(Fo^2^+2Fc^2^)/3'
_refine_ls_weighting_scheme calc
_refine_ls_wR_factor_gt 0.0673
_refine_ls_wR_factor_ref 0.0696
_reflns_number_gt 1028
_reflns_number_total 1342
_reflns_threshold_expression >2sigma(I)
_cod_data_source_file jp103616q_si_003.cif
_cod_data_source_block mg_21b
_cod_original_sg_symbol_H-M P21/c
_cod_database_code 1502704

loop_
_symmetry_equiv_pos_as_xyz
'x, y, z'
'-x, y+1/2, -z+1/2'
'-x, -y, -z'
'x, -y-1/2, z-1/2'

loop_
_atom_site_label
_atom_site_type_symbol
_atom_site_fract_x
_atom_site_fract_y
_atom_site_fract_z
_atom_site_U_iso_or_equiv
_atom_site_adp_type
_atom_site_occupancy
_atom_site_symmetry_multiplicity
_atom_site_calc_flag
S1 S 0.47740(9) 0.34047(3) 0.87994(6) 0.02672(14) Uani 1 1 d
N1 N 0.7760(3) 0.30038(9) 0.9933(2) 0.0305(4) Uani 1 1 d
N2 N 0.8908(3) 0.33445(9) 1.1577(2) 0.0299(3) Uani 1 1 d
N3 N 1.0088(4) 0.35886(11) 1.3026(2) 0.0446(5) Uani 1 1 d
O1 O 0.3590(3) 0.38032(8) 1.01327(18) 0.0364(3) Uani 1 1 d
O2 O 0.3349(3) 0.28373(8) 0.74344(19) 0.0444(4) Uani 1 1 d
C1 C 0.5820(4) 0.41756(11) 0.7335(3) 0.0337(4) Uani 1 1 d
F1 F 0.6818(3) 0.38709(7) 0.59586(17) 0.0594(4) Uani 1 1 d
F2 F 0.3667(3) 0.46120(7) 0.64910(16) 0.0525(4) Uani 1 1 d
F3 F 0.7715(2) 0.46242(6) 0.85060(17) 0.0470(3) Uani 1 1 d

loop_
_atom_site_aniso_label
_atom_site_aniso_U_11
_atom_site_aniso_U_22
_atom_site_aniso_U_33
_atom_site_aniso_U_23
_atom_site_aniso_U_13
_atom_site_aniso_U_12
S1 0.0229(2) 0.0245(2) 0.0337(2) -0.00145(19) 0.00922(17) -0.0030(2)
N1 0.0276(8) 0.0271(8) 0.0372(8) -0.0044(7) 0.0096(7) 0.0032(7)
N2 0.0253(8) 0.0327(8) 0.0348(8) 0.0075(7) 0.0136(7) 0.0065(7)
N3 0.0386(10) 0.0613(12) 0.0325(8) 0.0002(9) 0.0073(8) 0.0091(9)
O1 0.0295(7) 0.0410(7) 0.0441(7) 0.0010(6) 0.0192(6) 0.0058(6)
O2 0.0433(8) 0.0378(7) 0.0473(7) -0.0090(6) 0.0046(7) -0.0158(7)
C1 0.0341(10) 0.0281(9) 0.0397(10) 0.0014(8) 0.0118(9) 0.0001(9)
F1 0.0907(11) 0.0496(7) 0.0550(7) 0.0020(6) 0.0487(7) 0.0000(8)
F2 0.0494(8) 0.0485(7) 0.0536(7) 0.0193(6) 0.0046(6) 0.0084(6)
F3 0.0435(7) 0.0295(6) 0.0647(7) 0.0026(5) 0.0094(6) -0.0130(5)

loop_
_atom_type_symbol
_atom_type_description
_atom_type_scat_dispersion_real
_atom_type_scat_dispersion_imag
_atom_type_scat_source
C C 0.0033 0.0016 'International Tables Vol C Tables 4.2.6.8 and 6.1.1.4'
N N 0.0061 0.0033 'International Tables Vol C Tables 4.2.6.8 and 6.1.1.4'
O O 0.0106 0.0060 'International Tables Vol C Tables 4.2.6.8 and 6.1.1.4'
F F 0.0171 0.0103 'International Tables Vol C Tables 4.2.6.8 and 6.1.1.4'
S S 0.1246 0.1234 'International Tables Vol C Tables 4.2.6.8 and 6.1.1.4'

loop_
_geom_angle_atom_site_label_1
_geom_angle_atom_site_label_2
_geom_angle_atom_site_label_3
_geom_angle
O2 S1 O1 123.02(9)
O2 S1 N1 105.80(8)
O1 S1 N1 112.39(7)
O2 S1 C1 106.51(9)
O1 S1 C1 105.56(8)
N1 S1 C1 101.33(9)
N2 N1 S1 111.99(12)
N3 N2 N1 173.52(18)
F1 C1 F2 109.46(15)
F1 C1 F3 108.83(17)
F2 C1 F3 108.79(15)
F1 C1 S1 111.03(13)
F2 C1 S1 108.82(14)
F3 C1 S1 109.87(12)

loop_
_geom_bond_atom_site_label_1
_geom_bond_atom_site_label_2
_geom_bond_distance
S1 O2 1.4085(13)
S1 O1 1.4153(13)
S1 N1 1.6482(15)
S1 C1 1.832(2)
N1 N2 1.276(2)
N2 N3 1.106(2)
C1 F1 1.313(2)
C1 F2 1.316(2)
C1 F3 1.319(2)

loop_
_geom_torsion_atom_site_label_1
_geom_torsion_atom_site_label_2
_geom_torsion_atom_site_label_3
_geom_torsion_atom_site_label_4
_geom_torsion
O1 S1 N1 N2 -23.74(15)
O2 S1 N1 N2 -160.54(12)
C1 S1 N1 N2 88.49(14)
S1 N1 N2 N3 176.2(16)

loop_
_cod_related_entry_id
_cod_related_entry_code
_cod_related_entry_database
1 9161983 ChemSpider
